data_4321586
loop_
_publ_author_name
'Ichiro Ino'
'Liang Ping Wu'
'Megumu Munakata'
'Takayoshi Kuroda-Sowa'
'Masahiko Maekawa'
'Yusaku Suenaga'
'Ryusuke Sakai'

_publ_section_title
;
 Bridged Silver(I) Complexes of the Polycyclic Aromatic Compounds
 Tetraphenylethylene and 1,1,4,4-Tetraphenyl-1,3-butadiene
;
_journal_name_full 'Inorganic Chemistry'
_journal_page_first 5430
_journal_page_last 5436
_journal_paper_doi 10.1021/ic000263u
_journal_volume 39
_journal_year 2000
_chemical_formula_moiety 'C30 H20 Ag4 F12 O12 S4 '
_chemical_formula_sum 'C30 H20 Ag4 F12 O12 S4'
_chemical_formula_weight 1360.17
_space_group_IT_number 15
_symmetry_cell_setting monoclinic
_symmetry_Int_Tables_number 15
_symmetry_space_group_name_Hall '-C 2yc'
_symmetry_space_group_name_H-M 'C 1 2/c 1'
_cell_angle_alpha 90
_cell_angle_beta 94.257(1)
_cell_angle_gamma 90
_cell_formula_units_Z 4
_cell_length_a 20.527(5)
_cell_length_b 10.028(1)
_cell_length_c 18.905(1)
_cell_measurement_reflns_used 4353
_cell_measurement_temperature 295.2
_cell_measurement_theta_max 27.9
_cell_volume 3880.8(10)
_computing_data_reduction 'teXsan Ver. 1.10'
_computing_publication_material 'teXsan Ver. 1.10'
_computing_structure_refinement SHELXL97
_computing_structure_solution SIR88
_diffrn_measurement_device_type 'Quantum CCD/Rigaku AFC7'
_diffrn_measurement_method \w
_diffrn_radiation_type 'Mo K\a'
_diffrn_radiation_wavelength 0.7107
_diffrn_reflns_av_R_equivalents 0.000
_diffrn_reflns_limit_h_max 26
_diffrn_reflns_limit_h_min 0
_diffrn_reflns_limit_k_max 12
_diffrn_reflns_limit_k_min 0
_diffrn_reflns_limit_l_max 24
_diffrn_reflns_limit_l_min -24
_diffrn_reflns_number 4353
_diffrn_reflns_theta_max 27.67
_exptl_absorpt_coefficient_mu 2.317
_exptl_absorpt_correction_T_max 0.706
_exptl_absorpt_correction_T_min 0.638
_exptl_absorpt_correction_type multi-scan
_exptl_absorpt_process_details '(Jacobson, 1998)'
_exptl_crystal_colour colorless
_exptl_crystal_density_diffrn 2.328
_exptl_crystal_density_method 'not measured'
_exptl_crystal_description brick
_exptl_crystal_size_max 0.200
_exptl_crystal_size_mid 0.200
_exptl_crystal_size_min 0.150
_refine_diff_density_max 1.60
_refine_diff_density_min -2.01
_refine_ls_extinction_coef 0.0000
_refine_ls_extinction_expression Fc^*^=kFc[1+0.001xFc^2^\l^3^/sin(2\q)]^-1/4^
_refine_ls_extinction_method SHELXL
_refine_ls_goodness_of_fit_ref 1.061
_refine_ls_hydrogen_treatment noref
_refine_ls_number_parameters 281
_refine_ls_number_reflns 3324
_refine_ls_R_factor_gt 0.0651
_refine_ls_shift/su_max 0.0010
_refine_ls_structure_factor_coef Fsqd
_refine_ls_weighting_details 'w = 1/[\s^2^(Fo^2^) + (0.1346P)^2^+8.7920P] where P=(Fo^2^+2Fc^2^)/3'
_refine_ls_weighting_scheme calc
_refine_ls_wR_factor_ref 0.1971
_reflns_number_gt 3324
_reflns_number_total 4353
_reflns_threshold_expression >2.0sigma(I)
_cod_data_source_file ic000263u_5.cif
_cod_data_source_block ag-tphe-cf3so3-m
_cod_original_cell_volume 3880.8(8)
_cod_original_formula_sum 'C30 H20 Ag4 F12 O12 S4 '
_cod_database_code 4321586

loop_
_symmetry_equiv_pos_as_xyz
x,y,z
-x,y,1/2-z
-x,-y,-z
x,-y,1/2+z
1/2+x,1/2+y,z
1/2-x,1/2+y,1/2-z
1/2-x,1/2-y,-z
1/2+x,1/2-y,1/2+z

loop_
_atom_site_label
_atom_site_type_symbol
_atom_site_fract_x
_atom_site_fract_y
_atom_site_fract_z
_atom_site_U_iso_or_equiv
_atom_site_adp_type
_atom_site_occupancy
_atom_site_calc_flag
_atom_site_refinement_flags
_atom_site_disorder_assembly
_atom_site_disorder_group
Ag(1) Ag 0.67987(2) 0.17005(5) 0.69772(3) 0.0520(2) Uani 1.00 d . . .
Ag(2) Ag 0.82291(3) 0.18329(5) 0.78759(3) 0.0497(2) Uani 1.00 d . . .
S(1) S 0.79509(7) -0.0704(1) 0.66474(8) 0.0349(3) Uani 1.00 d . . .
S(2) S 0.78576(8) 0.4338(1) 0.65627(8) 0.0373(3) Uani 1.00 d . . .
F(1) F 0.8489(3) 0.0312(6) 0.5567(3) 0.080(1) Uani 1.00 d . . .
F(2) F 0.7986(3) -0.1526(6) 0.5343(3) 0.081(2) Uani 1.00 d . . .
F(3) F 0.8910(3) -0.1513(6) 0.5939(3) 0.082(2) Uani 1.00 d . . .
F(4) F 0.8333(3) 0.5485(6) 0.5479(3) 0.088(2) Uani 1.00 d . . .
F(5) F 0.8752(3) 0.3592(6) 0.5744(3) 0.080(1) Uani 1.00 d . . .
F(6) F 0.7794(3) 0.3704(7) 0.5222(3) 0.088(2) Uani 1.00 d . . .
O(1) O 0.7351(2) -0.0025(5) 0.6438(3) 0.052(1) Uani 1.00 d . . .
O(2) O 0.8421(2) 0.0045(5) 0.7093(3) 0.053(1) Uani 1.00 d . . .
O(3) O 0.7866(3) -0.2063(5) 0.6860(3) 0.059(1) Uani 1.00 d . . .
O(4) O 0.7799(3) 0.2931(5) 0.6736(3) 0.059(1) Uani 1.00 d . . .
O(5) O 0.8339(3) 0.5051(5) 0.7007(3) 0.057(1) Uani 1.00 d . . .
O(6) O 0.7247(2) 0.5006(5) 0.6426(3) 0.060(1) Uani 1.00 d . . .
C(1) C 0.5626(3) 0.2285(5) 0.7056(3) 0.036(1) Uani 1.00 d . . .
C(2) C 0.5854(3) 0.3052(5) 0.6501(4) 0.042(1) Uani 1.00 d . . .
C(3) C 0.5680(4) 0.2700(7) 0.5800(4) 0.052(2) Uani 1.00 d . . .
C(4) C 0.5255(4) 0.1647(7) 0.5654(3) 0.049(2) Uani 1.00 d . . .
C(5) C 0.5027(3) 0.0890(6) 0.6197(3) 0.039(1) Uani 1.00 d . . .
C(6) C 0.5223(3) 0.1157(5) 0.6899(3) 0.033(1) Uani 1.00 d . . .
C(7) C 0.5000 0.0349(7) 0.7500 0.031(1) Uani 1.00 d S . .
C(8) C 0.9130(3) 0.3453(5) 0.8351(3) 0.033(1) Uani 1.00 d . . .
C(9) C 0.8908(3) 0.2684(6) 0.8892(3) 0.040(1) Uani 1.00 d . . .
C(10) C 0.9267(3) 0.1577(6) 0.9149(3) 0.045(1) Uani 1.00 d . . .
C(11) C 0.9852(3) 0.1289(7) 0.8879(4) 0.047(1) Uani 1.00 d . . .
C(12) C 1.0088(3) 0.2097(6) 0.8350(3) 0.040(1) Uani 1.00 d . . .
C(13) C 0.9735(3) 0.3175(5) 0.8078(3) 0.032(1) Uani 1.00 d . . .
C(14) C 1.0000 0.3993(7) 0.7500 0.029(1) Uani 1.00 d S . .
C(15) C 0.8348(3) -0.0867(7) 0.5827(4) 0.047(1) Uani 1.00 d . . .
C(16) C 0.8200(4) 0.4290(7) 0.5704(4) 0.051(2) Uani 1.00 d . . .
H(1) H 0.5741 0.2523 0.7535 0.0431 Uiso 1.00 calc . . .
H(2) H 0.6126 0.3805 0.6605 0.0504 Uiso 1.00 calc . . .
H(3) H 0.5853 0.3181 0.5424 0.0621 Uiso 1.00 calc . . .
H(4) H 0.5117 0.1441 0.5175 0.0590 Uiso 1.00 calc . . .
H(5) H 0.4733 0.0176 0.6086 0.0470 Uiso 1.00 calc . . .
H(6) H 0.8872 0.4175 0.8163 0.0401 Uiso 1.00 calc . . .
H(7) H 0.8510 0.2908 0.9089 0.0481 Uiso 1.00 calc . . .
H(8) H 0.9107 0.1030 0.9508 0.0534 Uiso 1.00 calc . . .
H(9) H 1.0099 0.0540 0.9051 0.0567 Uiso 1.00 calc . . .
H(10) H 1.0499 0.1898 0.8175 0.0476 Uiso 1.00 calc . . .

loop_
_atom_site_aniso_label
_atom_site_aniso_U_11
_atom_site_aniso_U_22
_atom_site_aniso_U_33
_atom_site_aniso_U_12
_atom_site_aniso_U_13
_atom_site_aniso_U_23
Ag(1) 0.0374(3) 0.0422(3) 0.0762(4) 0.0043(2) 0.0027(2) -0.0027(2)
Ag(2) 0.0488(3) 0.0421(3) 0.0571(4) -0.0041(2) -0.0040(2) -0.0082(2)
S(1) 0.0382(7) 0.0312(7) 0.0367(8) 0.0009(5) 0.0112(6) -0.0007(5)
S(2) 0.0417(8) 0.0324(7) 0.0389(8) -0.0008(5) 0.0095(6) -0.0001(5)
F(1) 0.093(4) 0.078(3) 0.073(3) -0.011(3) 0.036(3) 0.020(3)
F(2) 0.098(4) 0.093(4) 0.051(3) -0.008(3) 0.008(3) -0.026(3)
F(3) 0.063(3) 0.105(4) 0.083(4) 0.030(3) 0.029(3) -0.005(3)
F(4) 0.118(5) 0.072(3) 0.076(4) -0.017(3) 0.032(3) 0.025(3)
F(5) 0.066(3) 0.097(4) 0.082(4) 0.017(3) 0.033(3) -0.007(3)
F(6) 0.101(4) 0.112(4) 0.048(3) -0.017(3) -0.010(3) -0.021(3)
O(1) 0.044(2) 0.047(3) 0.065(3) 0.009(2) 0.009(2) -0.005(2)
O(2) 0.059(3) 0.051(3) 0.049(3) 0.001(2) 0.001(2) -0.013(2)
O(3) 0.072(3) 0.040(2) 0.065(3) 0.003(2) 0.015(3) 0.015(2)
O(4) 0.073(3) 0.040(2) 0.067(3) -0.001(2) 0.014(3) 0.011(2)
O(5) 0.078(3) 0.050(3) 0.043(3) -0.002(2) -0.009(2) -0.006(2)
O(6) 0.041(2) 0.058(3) 0.083(4) 0.006(2) 0.013(2) -0.004(3)
C(1) 0.033(3) 0.030(3) 0.046(3) -0.003(2) 0.009(2) 0.001(2)
C(2) 0.037(3) 0.031(3) 0.059(4) 0.002(2) 0.010(3) 0.007(2)
C(3) 0.063(4) 0.045(3) 0.049(4) 0.007(3) 0.016(3) 0.015(3)
C(4) 0.067(4) 0.051(4) 0.031(3) 0.003(3) 0.009(3) 0.005(2)
C(5) 0.041(3) 0.035(3) 0.040(3) 0.002(2) -0.002(2) -0.002(2)
C(6) 0.029(2) 0.031(2) 0.038(3) 0.001(2) 0.000(2) 0.000(2)
C(7) 0.025(3) 0.031(3) 0.037(4) 0.0000 0.007(3) 0.0000
C(8) 0.031(3) 0.031(2) 0.038(3) -0.002(2) 0.004(2) -0.007(2)
C(9) 0.041(3) 0.046(3) 0.035(3) -0.004(3) 0.013(2) -0.010(2)
C(10) 0.048(3) 0.050(3) 0.037(3) -0.008(3) 0.007(3) 0.009(2)
C(11) 0.049(3) 0.042(3) 0.051(4) -0.003(3) -0.002(3) 0.007(3)
C(12) 0.038(3) 0.044(3) 0.038(3) 0.006(2) 0.007(2) 0.002(2)
C(13) 0.031(3) 0.029(3) 0.037(3) -0.003(2) 0.006(2) 0.001(2)
C(14) 0.022(3) 0.033(3) 0.032(4) 0.0000 0.007(3) 0.0000
C(15) 0.047(4) 0.055(4) 0.042(4) 0.000(3) 0.011(3) -0.006(3)
C(16) 0.053(4) 0.051(4) 0.048(4) -0.004(3) 0.000(3) 0.001(3)

loop_
_atom_type_symbol
_atom_type_description
_atom_type_scat_dispersion_real
_atom_type_scat_dispersion_imag
_atom_type_scat_source
Ag Ag -0.897 1.101
;International Tables for Crystallography
(1992, Vol. C, Tables 4.2.6.8 and 6.1.1.4)
;
S S 0.125 0.123
;International Tables for Crystallography
(1992, Vol. C, Tables 4.2.6.8 and 6.1.1.4)
;
F F 0.017 0.010
;International Tables for Crystallography
(1992, Vol. C, Tables 4.2.6.8 and 6.1.1.4)
;
O O 0.011 0.006
;International Tables for Crystallography
(1992, Vol. C, Tables 4.2.6.8 and 6.1.1.4)
;
C C 0.003 0.002
;International Tables for Crystallography
(1992, Vol. C, Tables 4.2.6.8 and 6.1.1.4)
;
H H 0.000 0.000
;International Tables for Crystallography
(1992, Vol. C, Table 6.1.1.4)
;

loop_
_geom_angle_atom_site_label_1
_geom_angle_atom_site_label_2
_geom_angle_atom_site_label_3
_geom_angle
_geom_angle_site_symmetry_1
_geom_angle_site_symmetry_2
_geom_angle_site_symmetry_3
_geom_angle_publ_flag
O(1) Ag(1) O(3) 128.3(2) . 1_555 6_656 yes
O(1) Ag(1) O(4) 81.5(2) . 1_555 1_555 yes
O(1) Ag(1) O(5) 86.2(2) . 1_555 6_646 yes
O(1) Ag(1) C(1) 134.4(2) . 1_555 1_555 yes
O(1) Ag(1) C(2) 129.5(2) . 1_555 1_555 yes
O(3) Ag(1) O(4) 75.1(2) . 6_656 1_555 yes
O(3) Ag(1) O(5) 73.1(2) . 6_656 6_646 yes
O(3) Ag(1) C(1) 92.0(2) . 6_656 1_555 yes
O(3) Ag(1) C(2) 101.5(2) . 6_656 1_555 yes
O(4) Ag(1) O(5) 126.9(2) . 1_555 6_646 yes
O(4) Ag(1) C(1) 135.6(2) . 1_555 1_555 yes
O(4) Ag(1) C(2) 107.4(2) . 1_555 1_555 yes
O(5) Ag(1) C(1) 86.9(2) . 6_646 1_555 yes
O(5) Ag(1) C(2) 119.8(2) . 6_646 1_555 yes
C(1) Ag(1) C(2) 32.9(2) . 1_555 1_555 yes
O(2) Ag(2) O(3) 129.0(2) . 1_555 6_656 yes
O(2) Ag(2) O(4) 82.0(2) . 1_555 1_555 yes
O(2) Ag(2) O(6) 82.2(2) . 1_555 6_646 yes
O(2) Ag(2) C(8) 123.1(2) . 1_555 1_555 yes
O(2) Ag(2) C(9) 130.0(2) . 1_555 1_555 yes
O(3) Ag(2) O(4) 74.0(2) . 6_656 1_555 yes
O(3) Ag(2) O(6) 80.4(2) . 6_656 6_646 yes
O(3) Ag(2) C(8) 105.9(2) . 6_656 1_555 yes
O(3) Ag(2) C(9) 98.7(2) . 6_656 1_555 yes
O(4) Ag(2) O(6) 130.3(2) . 1_555 6_646 yes
O(4) Ag(2) C(8) 102.7(2) . 1_555 1_555 yes
O(4) Ag(2) C(9) 131.5(2) . 1_555 1_555 yes
O(6) Ag(2) C(8) 125.3(2) . 6_646 1_555 yes
O(6) Ag(2) C(9) 93.6(2) . 6_646 1_555 yes
C(8) Ag(2) C(9) 31.9(2) . 1_555 1_555 yes
O(1) S(1) O(2) 115.9(3) . 1_555 1_555 yes
O(1) S(1) O(3) 114.0(3) . 1_555 1_555 yes
O(1) S(1) C(15) 103.7(3) . 1_555 1_555 yes
O(2) S(1) O(3) 114.8(3) . 1_555 1_555 yes
O(2) S(1) C(15) 102.9(3) . 1_555 1_555 yes
O(3) S(1) C(15) 103.0(3) . 1_555 1_555 yes
O(4) S(2) O(5) 114.5(3) . 1_555 1_555 yes
O(4) S(2) O(6) 114.2(3) . 1_555 1_555 yes
O(4) S(2) C(16) 102.7(3) . 1_555 1_555 yes
O(5) S(2) O(6) 115.3(3) . 1_555 1_555 yes
O(5) S(2) C(16) 103.9(3) . 1_555 1_555 yes
O(6) S(2) C(16) 104.0(3) . 1_555 1_555 yes
Ag(1) O(1) S(1) 131.5(3) . 1_555 1_555 yes
Ag(2) O(2) S(1) 128.5(3) . 1_555 1_555 yes
Ag(1) O(3) Ag(2) 79.1(2) . 6_646 6_646 yes
Ag(1) O(3) S(1) 131.8(3) . 6_646 1_555 yes
Ag(2) O(3) S(1) 125.9(3) . 6_646 1_555 yes
Ag(1) O(4) Ag(2) 82.3(2) . 1_555 1_555 yes
Ag(1) O(4) S(2) 127.6(3) . 1_555 1_555 yes
Ag(2) O(4) S(2) 125.9(3) . 1_555 1_555 yes
Ag(1) O(5) S(2) 130.4(3) . 6_656 1_555 yes
Ag(2) O(6) S(2) 128.4(3) . 6_656 1_555 yes
Ag(1) C(1) C(2) 73.0(3) . 1_555 1_555 yes
Ag(1) C(1) C(6) 110.5(4) . 1_555 1_555 yes
C(2) C(1) C(6) 120.1(5) . 1_555 1_555 yes
Ag(1) C(2) C(1) 74.1(3) . 1_555 1_555 yes
Ag(1) C(2) C(3) 110.2(4) . 1_555 1_555 yes
C(1) C(2) C(3) 119.6(5) . 1_555 1_555 yes
C(2) C(3) C(4) 119.8(6) . 1_555 1_555 yes
C(3) C(4) C(5) 120.8(6) . 1_555 1_555 yes
C(4) C(5) C(6) 121.0(5) . 1_555 1_555 yes
C(1) C(6) C(5) 118.5(5) . 1_555 1_555 yes
C(1) C(6) C(7) 118.7(5) . 1_555 1_555 yes
C(5) C(6) C(7) 122.7(5) . 1_555 1_555 yes
C(6) C(7) C(6) 114.3(6) . 1_555 2_656 yes
C(6) C(7) C(14) 122.8(3) . 1_555 5_445 yes
C(6) C(7) C(14) 122.8(3) . 2_656 5_445 yes
Ag(2) C(8) C(9) 68.8(3) . 1_555 1_555 yes
Ag(2) C(8) C(13) 112.2(4) . 1_555 1_555 yes
C(9) C(8) C(13) 120.6(5) . 1_555 1_555 yes
Ag(2) C(9) C(8) 79.3(3) . 1_555 1_555 yes
Ag(2) C(9) C(10) 104.6(4) . 1_555 1_555 yes
C(8) C(9) C(10) 120.3(6) . 1_555 1_555 yes
C(9) C(10) C(11) 119.4(6) . 1_555 1_555 yes
C(10) C(11) C(12) 120.2(6) . 1_555 1_555 yes
C(11) C(12) C(13) 121.4(6) . 1_555 1_555 yes
C(8) C(13) C(12) 118.1(5) . 1_555 1_555 yes
C(8) C(13) C(14) 122.4(4) . 1_555 1_555 yes
C(12) C(13) C(14) 119.5(5) . 1_555 1_555 yes
C(7) C(14) C(13) 123.2(3) . 5_555 1_555 yes
C(7) C(14) C(13) 123.2(3) . 5_555 2_756 yes
C(13) C(14) C(13) 113.7(6) . 1_555 2_756 yes
S(1) C(15) F(1) 111.2(5) . 1_555 1_555 yes
S(1) C(15) F(2) 112.0(5) . 1_555 1_555 yes
S(1) C(15) F(3) 110.4(5) . 1_555 1_555 yes
F(1) C(15) F(2) 108.6(6) . 1_555 1_555 yes
F(1) C(15) F(3) 106.6(6) . 1_555 1_555 yes
F(2) C(15) F(3) 107.8(6) . 1_555 1_555 yes
S(2) C(16) F(4) 111.8(5) . 1_555 1_555 yes
S(2) C(16) F(5) 110.3(5) . 1_555 1_555 yes
S(2) C(16) F(6) 111.2(5) . 1_555 1_555 yes
F(4) C(16) F(5) 107.6(7) . 1_555 1_555 yes
F(4) C(16) F(6) 108.6(6) . 1_555 1_555 yes
F(5) C(16) F(6) 107.2(6) . 1_555 1_555 yes

loop_
_geom_bond_atom_site_label_1
_geom_bond_atom_site_label_2
_geom_bond_distance
_geom_bond_site_symmetry_1
_geom_bond_site_symmetry_2
_geom_bond_publ_flag
Ag(1) O(1) 2.343(5) . . yes
Ag(1) O(3) 2.573(5) . 6_656 yes
Ag(1) O(4) 2.468(6) . . yes
Ag(1) O(5) 2.566(5) . 6_646 yes
Ag(1) C(1) 2.493(5) . . yes
Ag(1) C(2) 2.479(6) . . yes
Ag(2) O(2) 2.376(5) . . yes
Ag(2) O(3) 2.587(6) . 6_656 yes
Ag(2) O(4) 2.521(5) . . yes
Ag(2) O(6) 2.499(5) . 6_646 yes
Ag(2) C(8) 2.573(5) . . yes
Ag(2) C(9) 2.441(6) . . yes
S(1) O(1) 1.437(5) . . yes
S(1) O(2) 1.444(5) . . yes
S(1) O(3) 1.435(5) . . yes
S(1) C(15) 1.812(7) . . yes
S(2) O(4) 1.455(5) . . yes
S(2) O(5) 1.439(5) . . yes
S(2) O(6) 1.428(5) . . yes
S(2) C(16) 1.817(8) . . yes
F(1) C(15) 1.321(9) . . yes
F(2) C(15) 1.313(9) . . yes
F(3) C(15) 1.326(9) . . yes
F(4) C(16) 1.307(9) . . yes
F(5) C(16) 1.330(9) . . yes
F(6) C(16) 1.325(9) . . yes
C(1) C(2) 1.409(9) . . yes
C(1) C(6) 1.419(7) . . yes
C(2) C(3) 1.392(10) . . yes
C(3) C(4) 1.386(10) . . yes
C(4) C(5) 1.386(9) . . yes
C(5) C(6) 1.385(8) . . yes
C(6) C(7) 1.494(7) . . yes
C(7) C(14) 1.36(1) . 5_445 yes
C(8) C(9) 1.384(8) . . yes
C(8) C(13) 1.408(8) . . yes
C(9) C(10) 1.400(9) . . yes
C(10) C(11) 1.370(10) . . yes
C(11) C(12) 1.401(9) . . yes
C(12) C(13) 1.379(8) . . yes
C(13) C(14) 1.500(7) . . yes

loop_
_geom_contact_atom_site_label_1
_geom_contact_atom_site_label_2
_geom_contact_distance
_geom_contact_site_symmetry_1
_geom_contact_site_symmetry_2
_geom_contact_publ_flag
Ag(1) O(3) 2.573(5) . 6_656 ?
Ag(1) O(5) 2.566(5) . 6_646 ?
Ag(2) O(3) 2.587(6) . 6_656 ?
Ag(2) O(4) 2.521(5) . . ?
Ag(2) C(8) 2.573(5) . . ?
F(1) F(6) 3.090(8) . 7_656 ?
F(2) F(2) 3.02(1) . 7_646 ?
F(2) F(4) 3.087(8) . 1_545 ?
F(2) F(4) 3.195(8) . 7_656 ?
F(2) F(6) 3.385(9) . 7_656 ?
F(2) C(10) 3.592(9) . 4_554 ?
F(3) F(4) 3.327(8) . 1_545 ?
F(3) C(4) 3.397(9) . 5_545 ?
F(3) C(5) 3.481(8) . 5_545 ?
F(3) C(10) 3.517(9) . 4_554 ?
F(5) C(12) 3.201(8) . 2_756 ?
F(5) C(4) 3.464(9) . 7_656 ?
F(5) C(3) 3.474(9) . 7_656 ?
F(5) C(5) 3.543(8) . 5_555 ?
F(6) F(6) 2.80(1) . 7_656 ?
F(6) O(1) 3.398(7) . 7_656 ?
O(3) O(5) 3.059(7) . 1_545 ?
O(3) O(6) 3.282(7) . 1_545 ?
O(5) C(7) 3.480(6) . 5_555 ?
C(1) C(6) 2.953(8) . 2_656 ?
C(1) C(1) 3.17(1) . 2_656 ?
C(6) C(6) 2.51(1) . 2_656 ?
C(12) C(13) 2.955(8) . 2_756 ?
C(12) C(12) 3.21(1) . 2_756 ?
C(13) C(13) 2.51(1) . 2_756 ?
